data_8106539
loop_
_publ_author_name
'Xie, Guixiang'
'Tang, Zhiwei'
'Dong, Yan'
'Wen, Decai'

_publ_section_title
;
 Crystal structure of (bis(2,2&#x2032;-bipyridine-\k 2
 N,N&#x2032;))-(3,5-dinitrosalicylato-\k 2 O,O&#x2032;)nickel(II),
 C27H18N6NiO7
;
_journal_issue 3
_journal_name_full 'Zeitschrift f\"ur Kristallographie - New Crystal Structures'
_journal_page_first 367
_journal_page_last 369
_journal_paper_doi 10.1515/ncrs-2016-0270
_journal_volume 232
_journal_year 2017
_chemical_formula_moiety 'C27 H18 N6 Ni O7'
_chemical_formula_sum 'C27 H18 N6 Ni O7'
_chemical_formula_weight 597.18
_space_group_IT_number 14
_space_group_name_Hall '-P 2yn'
_space_group_name_H-M_alt 'P 1 21/n 1'
_symmetry_cell_setting monoclinic
_symmetry_space_group_name_H-M 'P 1 21/n 1'
_atom_sites_solution_hydrogens geom
_atom_sites_solution_primary direct
_atom_sites_solution_secondary difmap
_cell_angle_alpha 90.00
_cell_angle_beta 95.215(4)
_cell_angle_gamma 90.00
_cell_formula_units_Z 4
_cell_length_a 8.0981(15)
_cell_length_b 21.660(3)
_cell_length_c 14.170(2)
_cell_measurement_reflns_used 5669
_cell_measurement_temperature 293(2)
_cell_measurement_theta_max 27.48
_cell_measurement_theta_min 1.72
_cell_volume 2475.2(7)
_computing_cell_refinement 'TEXSAN-PC (MOLECULE CO., 1998)'
_computing_data_collection 'TEXSAN-PC (MOLECULE CO., 1998)'
_computing_data_reduction 'TEXSAN-PC (MOLECULE CO., 1998)'
_computing_molecular_graphics 'SHELXL/PC (Sheldrick, 1997)'
_computing_publication_material 'SHELXL-97 (Sheldrick, 1997)'
_computing_structure_refinement 'SHELXL-97 (Sheldrick, 1997)'
_computing_structure_solution 'SHELXS-97 (Sheldrick, 1997)'
_diffrn_ambient_temperature 293(2)
_diffrn_measured_fraction_theta_full 0.998
_diffrn_measured_fraction_theta_max 0.998
_diffrn_measurement_device_type 'Weissenberg IP'
_diffrn_measurement_method '\w scans'
_diffrn_radiation_monochromator graphite
_diffrn_radiation_source 'fine-focus sealed tube'
_diffrn_radiation_type MoK\a
_diffrn_radiation_wavelength 0.71073
_diffrn_reflns_av_R_equivalents 0.0000
_diffrn_reflns_av_sigmaI/netI 0.0752
_diffrn_reflns_limit_h_max 10
_diffrn_reflns_limit_h_min 0
_diffrn_reflns_limit_k_max 28
_diffrn_reflns_limit_k_min 0
_diffrn_reflns_limit_l_max 18
_diffrn_reflns_limit_l_min -18
_diffrn_reflns_number 5669
_diffrn_reflns_theta_full 27.48
_diffrn_reflns_theta_max 27.48
_diffrn_reflns_theta_min 1.72
_diffrn_standards_decay_% none
_diffrn_standards_interval_count none
_diffrn_standards_interval_time none
_diffrn_standards_number none
_exptl_absorpt_coefficient_mu 0.846
_exptl_absorpt_correction_type none
_exptl_crystal_colour green
_exptl_crystal_density_diffrn 1.603
_exptl_crystal_density_method 'not measured'
_exptl_crystal_description block
_exptl_crystal_F_000 1224
_exptl_crystal_size_max 0.3
_exptl_crystal_size_mid 0.2
_exptl_crystal_size_min 0.2
_refine_diff_density_max 0.293
_refine_diff_density_min -0.285
_refine_diff_density_rms 0.060
_refine_ls_extinction_method none
_refine_ls_goodness_of_fit_ref 0.965
_refine_ls_hydrogen_treatment const
_refine_ls_matrix_type full
_refine_ls_number_parameters 370
_refine_ls_number_reflns 5669
_refine_ls_number_restraints 0
_refine_ls_restrained_S_all 0.965
_refine_ls_R_factor_all 0.0854
_refine_ls_R_factor_gt 0.0418
_refine_ls_shift/su_max 0.001
_refine_ls_shift/su_mean 0.000
_refine_ls_structure_factor_coef Fsqd
_refine_ls_weighting_details 'calc w=1/[\s^2^(Fo^2^)+(0.0364P)^2^+0.3286P] where P=(Fo^2^+2Fc^2^)/3'
_refine_ls_weighting_scheme calc
_refine_ls_wR_factor_gt 0.0855
_refine_ls_wR_factor_ref 0.0965
_reflns_number_gt 3438
_reflns_number_total 5669
_reflns_threshold_expression >2sigma(I)
_cod_data_source_file suppl_ncrs-2016-0270_suppl.cif
_cod_data_source_block d
_cod_depositor_comments
;
The following automatic conversions were performed:

data item '_symmetry_cell_setting' value 'Monoclinic' was changed to
'monoclinic' in accordance with the built-in table derived from the
CIF Core dictionary named 'cif_core.dic' version 2.4.5 last updated
on 2014-11-21.

Automatic conversion script
Id: cif_fix_values 8738 2021-04-28 16:35:53Z antanas 
;
_cod_original_cell_volume 2475.1(7)
_cod_original_sg_symbol_H-M P21/n
_cod_database_code 8106539

loop_
_symmetry_equiv_pos_as_xyz
'x, y, z'
'-x+1/2, y+1/2, -z+1/2'
'-x, -y, -z'
'x-1/2, -y-1/2, z-1/2'

loop_
_atom_site_label
_atom_site_type_symbol
_atom_site_fract_x
_atom_site_fract_y
_atom_site_fract_z
_atom_site_U_iso_or_equiv
_atom_site_adp_type
_atom_site_occupancy
_atom_site_symmetry_multiplicity
_atom_site_calc_flag
_atom_site_refinement_flags
_atom_site_disorder_assembly
_atom_site_disorder_group
Ni1 Ni 0.63824(5) 0.369630(15) 0.82529(2) 0.03136(10) Uani 1 1 d . . .
N1 N 0.4773(3) 0.32126(12) 0.51319(17) 0.0447(6) Uani 1 1 d . . .
N2 N 0.7725(4) 0.49713(13) 0.40091(18) 0.0518(7) Uani 1 1 d . . .
N3 N 0.4443(3) 0.40647(10) 0.89026(15) 0.0345(5) Uani 1 1 d . . .
N4 N 0.7371(3) 0.37073(10) 0.96577(15) 0.0360(5) Uani 1 1 d . . .
N5 N 0.5721(3) 0.27725(10) 0.84337(15) 0.0351(5) Uani 1 1 d . . .
N6 N 0.8285(3) 0.32325(10) 0.76747(15) 0.0358(5) Uani 1 1 d . . .
O1 O 0.6898(4) 0.54809(10) 0.73997(15) 0.0802(9) Uani 1 1 d . . .
O2 O 0.7257(3) 0.45594(9) 0.80703(12) 0.0416(5) Uani 1 1 d . . .
O3 O 0.5161(2) 0.37271(9) 0.69458(12) 0.0383(5) Uani 1 1 d . . .
O4 O 0.3583(3) 0.30630(12) 0.55192(17) 0.0703(8) Uani 1 1 d . . .
O5 O 0.5333(3) 0.28864(11) 0.45306(18) 0.0724(8) Uani 1 1 d . . .
O6 O 0.7607(4) 0.47301(12) 0.32309(15) 0.0781(9) Uani 1 1 d . . .
O7 O 0.8426(4) 0.54636(12) 0.41698(17) 0.0773(8) Uani 1 1 d . . .
C1 C 0.6580(4) 0.46127(12) 0.64086(18) 0.0357(7) Uani 1 1 d . . .
C2 C 0.5725(3) 0.40326(12) 0.62811(17) 0.0317(6) Uani 1 1 d . . .
C3 C 0.5564(4) 0.38101(12) 0.53290(18) 0.0338(6) Uani 1 1 d . . .
C4 C 0.6198(4) 0.41060(13) 0.45965(19) 0.0374(7) Uani 1 1 d . . .
H4A H 0.6086 0.3938 0.3990 0.045 Uiso 1 1 calc R . .
C5 C 0.7002(4) 0.46530(13) 0.47659(18) 0.0377(7) Uani 1 1 d . . .
C6 C 0.7174(4) 0.49082(13) 0.56618(19) 0.0399(7) Uani 1 1 d . . .
H6A H 0.7702 0.5287 0.5757 0.048 Uiso 1 1 calc R . .
C7 C 0.6922(4) 0.49141(13) 0.7361(2) 0.0436(8) Uani 1 1 d . . .
C8 C 0.3002(4) 0.42438(13) 0.8469(2) 0.0444(8) Uani 1 1 d . . .
H8A H 0.2819 0.4191 0.7817 0.053 Uiso 1 1 calc R . .
C9 C 0.1765(4) 0.45034(15) 0.8943(2) 0.0557(9) Uani 1 1 d . . .
H9A H 0.0764 0.4623 0.8621 0.067 Uiso 1 1 calc R . .
C10 C 0.2057(5) 0.45804(15) 0.9905(3) 0.0585(9) Uani 1 1 d . . .
H10A H 0.1246 0.4755 1.0247 0.070 Uiso 1 1 calc R . .
C11 C 0.3529(4) 0.44020(14) 1.0359(2) 0.0494(8) Uani 1 1 d . . .
H11A H 0.3732 0.4452 1.1011 0.059 Uiso 1 1 calc R . .
C12 C 0.4724(4) 0.41454(12) 0.98418(19) 0.0356(7) Uani 1 1 d . . .
C13 C 0.6366(4) 0.39508(12) 1.02631(19) 0.0369(7) Uani 1 1 d . . .
C14 C 0.6877(5) 0.40219(15) 1.1212(2) 0.0551(9) Uani 1 1 d . . .
H14A H 0.6178 0.4199 1.1622 0.066 Uiso 1 1 calc R . .
C15 C 0.8427(6) 0.38273(18) 1.1540(2) 0.0682(11) Uani 1 1 d . . .
H15A H 0.8795 0.3875 1.2177 0.082 Uiso 1 1 calc R . .
C16 C 0.9438(5) 0.35632(17) 1.0935(2) 0.0629(10) Uani 1 1 d . . .
H16A H 1.0489 0.3421 1.1149 0.075 Uiso 1 1 calc R . .
C17 C 0.8849(4) 0.35148(14) 0.9996(2) 0.0484(8) Uani 1 1 d . . .
H17A H 0.9531 0.3337 0.9578 0.058 Uiso 1 1 calc R . .
C18 C 0.4495(4) 0.25710(14) 0.8913(2) 0.0472(8) Uani 1 1 d . . .
H18A H 0.3721 0.2855 0.9093 0.057 Uiso 1 1 calc R . .
C19 C 0.4315(5) 0.19650(15) 0.9156(2) 0.0564(9) Uani 1 1 d . . .
H19A H 0.3457 0.1845 0.9509 0.068 Uiso 1 1 calc R . .
C20 C 0.5403(5) 0.15414(15) 0.8874(2) 0.0558(9) Uani 1 1 d . . .
H20A H 0.5293 0.1127 0.9029 0.067 Uiso 1 1 calc R . .
C21 C 0.6657(4) 0.17290(13) 0.8362(2) 0.0463(8) Uani 1 1 d . . .
H21A H 0.7398 0.1444 0.8150 0.056 Uiso 1 1 calc R . .
C22 C 0.6808(4) 0.23533(12) 0.81622(18) 0.0339(6) Uani 1 1 d . . .
C23 C 0.8154(4) 0.26097(13) 0.7653(2) 0.0379(7) Uani 1 1 d . . .
C24 C 0.9238(5) 0.22531(16) 0.7204(2) 0.0604(10) Uani 1 1 d . . .
H24A H 0.9147 0.1825 0.7202 0.072 Uiso 1 1 calc R . .
C25 C 1.0465(5) 0.25398(18) 0.6756(3) 0.0723(12) Uani 1 1 d . . .
H25A H 1.1199 0.2306 0.6436 0.087 Uiso 1 1 calc R . .
C26 C 1.0603(5) 0.31717(16) 0.6781(3) 0.0618(10) Uani 1 1 d . . .
H26A H 1.1440 0.3371 0.6491 0.074 Uiso 1 1 calc R . .
C27 C 0.9486(4) 0.34994(15) 0.7241(2) 0.0462(8) Uani 1 1 d . . .
H27A H 0.9567 0.3928 0.7252 0.055 Uiso 1 1 calc R . .

loop_
_atom_site_aniso_label
_atom_site_aniso_U_11
_atom_site_aniso_U_22
_atom_site_aniso_U_33
_atom_site_aniso_U_23
_atom_site_aniso_U_13
_atom_site_aniso_U_12
Ni1 0.0383(2) 0.03055(17) 0.02648(17) -0.00160(16) 0.00958(14) -0.00029(18)
N1 0.0418(17) 0.0564(16) 0.0376(14) -0.0091(12) 0.0121(12) -0.0052(13)
N2 0.065(2) 0.0543(17) 0.0385(15) 0.0124(13) 0.0203(14) 0.0122(15)
N3 0.0432(15) 0.0310(12) 0.0304(12) -0.0019(10) 0.0094(11) -0.0006(11)
N4 0.0418(15) 0.0351(11) 0.0317(11) 0.0030(11) 0.0061(10) -0.0004(12)
N5 0.0394(15) 0.0337(12) 0.0330(12) -0.0033(10) 0.0077(11) -0.0032(11)
N6 0.0371(15) 0.0392(13) 0.0324(12) -0.0046(10) 0.0093(11) 0.0001(11)
O1 0.171(3) 0.0318(11) 0.0409(13) -0.0039(10) 0.0257(16) -0.0133(15)
O2 0.0583(14) 0.0370(10) 0.0304(10) -0.0059(9) 0.0090(9) -0.0099(10)
O3 0.0460(13) 0.0416(10) 0.0282(9) -0.0003(9) 0.0079(8) -0.0073(10)
O4 0.0614(18) 0.0880(19) 0.0659(16) -0.0213(14) 0.0291(14) -0.0303(15)
O5 0.078(2) 0.0667(16) 0.0782(17) -0.0379(13) 0.0360(15) -0.0176(14)
O6 0.125(3) 0.0810(18) 0.0333(12) 0.0036(12) 0.0334(14) -0.0019(17)
O7 0.116(3) 0.0611(15) 0.0599(16) 0.0107(13) 0.0356(16) -0.0213(17)
C1 0.0469(19) 0.0320(14) 0.0297(14) 0.0017(12) 0.0111(13) 0.0040(13)
C2 0.0342(17) 0.0353(14) 0.0265(13) 0.0003(11) 0.0079(11) 0.0070(12)
C3 0.0336(16) 0.0374(16) 0.0307(13) -0.0051(11) 0.0038(12) 0.0022(12)
C4 0.0409(18) 0.0451(16) 0.0267(14) -0.0031(12) 0.0062(13) 0.0086(14)
C5 0.0486(19) 0.0385(15) 0.0278(14) 0.0063(12) 0.0128(13) 0.0120(14)
C6 0.053(2) 0.0320(14) 0.0364(15) 0.0017(12) 0.0127(14) 0.0044(14)
C7 0.067(2) 0.0338(15) 0.0328(15) -0.0045(13) 0.0209(15) -0.0099(15)
C8 0.048(2) 0.0418(16) 0.0440(17) -0.0019(14) 0.0075(15) 0.0050(15)
C9 0.045(2) 0.056(2) 0.068(2) -0.0089(18) 0.0118(17) 0.0077(17)
C10 0.053(2) 0.0515(19) 0.076(2) -0.0140(18) 0.033(2) 0.0051(18)
C11 0.062(2) 0.0459(18) 0.0433(18) -0.0109(14) 0.0224(17) -0.0037(17)
C12 0.050(2) 0.0265(13) 0.0328(15) -0.0024(11) 0.0157(13) -0.0045(13)
C13 0.054(2) 0.0297(13) 0.0284(14) -0.0012(11) 0.0096(13) -0.0091(13)
C14 0.077(3) 0.057(2) 0.0312(16) -0.0012(15) 0.0055(17) -0.002(2)
C15 0.092(3) 0.075(3) 0.0348(18) 0.0001(17) -0.008(2) -0.001(2)
C16 0.064(3) 0.072(3) 0.049(2) 0.0095(18) -0.0144(18) 0.003(2)
C17 0.047(2) 0.0530(19) 0.0454(18) 0.0026(15) 0.0063(16) 0.0028(16)
C18 0.044(2) 0.0428(17) 0.058(2) -0.0010(15) 0.0174(16) -0.0042(15)
C19 0.054(2) 0.0496(19) 0.067(2) 0.0072(17) 0.0181(19) -0.0132(18)
C20 0.057(2) 0.0365(16) 0.073(2) 0.0071(17) 0.0004(19) -0.0119(17)
C21 0.046(2) 0.0346(15) 0.058(2) -0.0019(14) 0.0000(16) 0.0000(14)
C22 0.0393(18) 0.0314(13) 0.0307(14) -0.0042(11) 0.0005(12) -0.0021(12)
C23 0.0433(19) 0.0347(15) 0.0364(15) -0.0059(12) 0.0065(14) 0.0036(14)
C24 0.072(3) 0.0445(18) 0.069(2) -0.0067(17) 0.030(2) 0.0131(18)
C25 0.078(3) 0.066(2) 0.080(3) -0.009(2) 0.048(2) 0.017(2)
C26 0.061(3) 0.062(2) 0.068(2) -0.0054(18) 0.036(2) -0.0014(19)
C27 0.048(2) 0.0477(17) 0.0462(18) 0.0016(14) 0.0191(15) -0.0016(15)

loop_
_atom_type_symbol
_atom_type_description
_atom_type_scat_dispersion_real
_atom_type_scat_dispersion_imag
_atom_type_scat_source
C C 0.0033 0.0016 'International Tables Vol C Tables 4.2.6.8 and 6.1.1.4'
H H 0.0000 0.0000 'International Tables Vol C Tables 4.2.6.8 and 6.1.1.4'
N N 0.0061 0.0033 'International Tables Vol C Tables 4.2.6.8 and 6.1.1.4'
O O 0.0106 0.0060 'International Tables Vol C Tables 4.2.6.8 and 6.1.1.4'
Ni Ni 0.3393 1.1124 'International Tables Vol C Tables 4.2.6.8 and 6.1.1.4'

loop_
_geom_angle_atom_site_label_1
_geom_angle_atom_site_label_2
_geom_angle_atom_site_label_3
_geom_angle
_geom_angle_site_symmetry_1
_geom_angle_site_symmetry_3
O3 Ni1 O2 90.01(8) . .
O3 Ni1 N3 93.87(9) . .
O2 Ni1 N3 89.37(8) . .
O3 Ni1 N6 88.46(9) . .
O2 Ni1 N6 96.67(9) . .
N3 Ni1 N6 173.53(9) . .
O3 Ni1 N4 172.90(9) . .
O2 Ni1 N4 90.18(8) . .
N3 Ni1 N4 79.03(9) . .
N6 Ni1 N4 98.57(9) . .
O3 Ni1 N5 91.97(8) . .
O2 Ni1 N5 174.28(9) . .
N3 Ni1 N5 95.85(9) . .
N6 Ni1 N5 78.02(9) . .
N4 Ni1 N5 88.53(9) . .
O4 N1 O5 121.8(3) . .
O4 N1 C3 120.7(3) . .
O5 N1 C3 117.4(2) . .
O6 N2 O7 122.8(3) . .
O6 N2 C5 117.7(3) . .
O7 N2 C5 119.5(3) . .
C8 N3 C12 119.0(3) . .
C8 N3 Ni1 125.67(19) . .
C12 N3 Ni1 115.3(2) . .
C17 N4 C13 118.4(3) . .
C17 N4 Ni1 127.1(2) . .
C13 N4 Ni1 114.44(19) . .
C18 N5 C22 117.7(2) . .
C18 N5 Ni1 126.1(2) . .
C22 N5 Ni1 115.39(18) . .
C27 N6 C23 118.8(2) . .
C27 N6 Ni1 125.1(2) . .
C23 N6 Ni1 115.68(19) . .
C7 O2 Ni1 127.29(19) . .
C2 O3 Ni1 121.21(18) . .
C6 C1 C2 120.9(2) . .
C6 C1 C7 116.4(3) . .
C2 C1 C7 122.7(2) . .
O3 C2 C3 121.1(2) . .
O3 C2 C1 124.3(2) . .
C3 C2 C1 114.6(2) . .
C4 C3 C2 123.6(3) . .
C4 C3 N1 117.5(2) . .
C2 C3 N1 118.8(2) . .
C3 C4 C5 118.9(2) . .
C3 C4 H4A 120.6 . .
C5 C4 H4A 120.6 . .
C4 C5 C6 121.1(3) . .
C4 C5 N2 120.3(3) . .
C6 C5 N2 118.6(3) . .
C1 C6 C5 120.9(3) . .
C1 C6 H6A 119.5 . .
C5 C6 H6A 119.5 . .
O1 C7 O2 124.8(3) . .
O1 C7 C1 118.1(3) . .
O2 C7 C1 117.1(2) . .
N3 C8 C9 122.9(3) . .
N3 C8 H8A 118.5 . .
C9 C8 H8A 118.5 . .
C10 C9 C8 117.8(3) . .
C10 C9 H9A 121.1 . .
C8 C9 H9A 121.1 . .
C11 C10 C9 120.0(3) . .
C11 C10 H10A 120.0 . .
C9 C10 H10A 120.0 . .
C10 C11 C12 119.4(3) . .
C10 C11 H11A 120.3 . .
C12 C11 H11A 120.3 . .
N3 C12 C11 120.9(3) . .
N3 C12 C13 115.6(2) . .
C11 C12 C13 123.5(3) . .
N4 C13 C14 121.4(3) . .
N4 C13 C12 115.6(2) . .
C14 C13 C12 123.0(3) . .
C15 C14 C13 118.8(3) . .
C15 C14 H14A 120.6 . .
C13 C14 H14A 120.6 . .
C16 C15 C14 120.1(3) . .
C16 C15 H15A 119.9 . .
C14 C15 H15A 119.9 . .
C15 C16 C17 117.7(3) . .
C15 C16 H16A 121.2 . .
C17 C16 H16A 121.2 . .
N4 C17 C16 123.5(3) . .
N4 C17 H17A 118.2 . .
C16 C17 H17A 118.2 . .
N5 C18 C19 123.1(3) . .
N5 C18 H18A 118.5 . .
C19 C18 H18A 118.5 . .
C20 C19 C18 119.2(3) . .
C20 C19 H19A 120.4 . .
C18 C19 H19A 120.4 . .
C19 C20 C21 119.3(3) . .
C19 C20 H20A 120.3 . .
C21 C20 H20A 120.3 . .
C20 C21 C22 118.9(3) . .
C20 C21 H21A 120.6 . .
C22 C21 H21A 120.6 . .
N5 C22 C21 121.8(3) . .
N5 C22 C23 114.8(2) . .
C21 C22 C23 123.4(3) . .
N6 C23 C24 121.4(3) . .
N6 C23 C22 115.2(2) . .
C24 C23 C22 123.4(3) . .
C23 C24 C25 118.7(3) . .
C23 C24 H24A 120.6 . .
C25 C24 H24A 120.6 . .
C26 C25 C24 119.9(3) . .
C26 C25 H25A 120.0 . .
C24 C25 H25A 120.0 . .
C27 C26 C25 118.4(3) . .
C27 C26 H26A 120.8 . .
C25 C26 H26A 120.8 . .
N6 C27 C26 122.7(3) . .
N6 C27 H27A 118.6 . .
C26 C27 H27A 118.6 . .

loop_
_geom_bond_atom_site_label_1
_geom_bond_atom_site_label_2
_geom_bond_distance
_geom_bond_site_symmetry_2
Ni1 O3 2.0200(18) .
Ni1 O2 2.0240(19) .
Ni1 N3 2.053(2) .
Ni1 N6 2.070(2) .
Ni1 N4 2.077(2) .
Ni1 N5 2.093(2) .
N1 O4 1.196(3) .
N1 O5 1.225(3) .
N1 C3 1.460(4) .
N2 O6 1.216(3) .
N2 O7 1.219(4) .
N2 C5 1.443(3) .
N3 C8 1.326(4) .
N3 C12 1.341(3) .
N4 C17 1.316(4) .
N4 C13 1.343(3) .
N5 C18 1.327(4) .
N5 C22 1.345(3) .
N6 C27 1.329(4) .
N6 C23 1.353(3) .
O1 C7 1.229(3) .
O2 C7 1.274(3) .
O3 C2 1.270(3) .
C1 C6 1.361(4) .
C1 C2 1.438(4) .
C1 C7 1.502(4) .
C2 C3 1.427(3) .
C3 C4 1.360(4) .
C4 C5 1.363(4) .
C4 H4A 0.9300 .
C5 C6 1.380(4) .
C6 H6A 0.9300 .
C8 C9 1.375(4) .
C8 H8A 0.9300 .
C9 C10 1.373(5) .
C9 H9A 0.9300 .
C10 C11 1.358(5) .
C10 H10A 0.9300 .
C11 C12 1.382(4) .
C11 H11A 0.9300 .
C12 C13 1.469(4) .
C13 C14 1.380(4) .
C14 C15 1.365(5) .
C14 H14A 0.9300 .
C15 C16 1.364(5) .
C15 H15A 0.9300 .
C16 C17 1.376(4) .
C16 H16A 0.9300 .
C17 H17A 0.9300 .
C18 C19 1.368(4) .
C18 H18A 0.9300 .
C19 C20 1.357(5) .
C19 H19A 0.9300 .
C20 C21 1.363(4) .
C20 H20A 0.9300 .
C21 C22 1.389(4) .
C21 H21A 0.9300 .
C22 C23 1.469(4) .
C23 C24 1.369(4) .
C24 C25 1.374(5) .
C24 H24A 0.9300 .
C25 C26 1.374(5) .
C25 H25A 0.9300 .
C26 C27 1.361(4) .
C26 H26A 0.9300 .
C27 H27A 0.9300 .

loop_
_geom_torsion_atom_site_label_1
_geom_torsion_atom_site_label_2
_geom_torsion_atom_site_label_3
_geom_torsion_atom_site_label_4
_geom_torsion
_geom_torsion_site_symmetry_1
_geom_torsion_site_symmetry_2
_geom_torsion_site_symmetry_3
_geom_torsion_site_symmetry_4
O3 Ni1 N3 C8 -1.3(2) . . . .
O2 Ni1 N3 C8 88.6(2) . . . .
N6 Ni1 N3 C8 -112.3(8) . . . .
N4 Ni1 N3 C8 178.9(2) . . . .
N5 Ni1 N3 C8 -93.7(2) . . . .
O3 Ni1 N3 C12 -178.78(18) . . . .
O2 Ni1 N3 C12 -88.82(19) . . . .
N6 Ni1 N3 C12 70.3(9) . . . .
N4 Ni1 N3 C12 1.49(18) . . . .
N5 Ni1 N3 C12 88.84(19) . . . .
O3 Ni1 N4 C17 177.1(6) . . . .
O2 Ni1 N4 C17 -91.4(3) . . . .
N3 Ni1 N4 C17 179.2(3) . . . .
N6 Ni1 N4 C17 5.3(3) . . . .
N5 Ni1 N4 C17 83.0(3) . . . .
O3 Ni1 N4 C13 -4.2(8) . . . .
O2 Ni1 N4 C13 87.3(2) . . . .
N3 Ni1 N4 C13 -2.04(19) . . . .
N6 Ni1 N4 C13 -175.95(19) . . . .
N5 Ni1 N4 C13 -98.3(2) . . . .
O3 Ni1 N5 C18 -99.5(3) . . . .
O2 Ni1 N5 C18 150.4(7) . . . .
N3 Ni1 N5 C18 -5.4(3) . . . .
N6 Ni1 N5 C18 172.5(3) . . . .
N4 Ni1 N5 C18 73.4(3) . . . .
O3 Ni1 N5 C22 91.52(19) . . . .
O2 Ni1 N5 C22 -18.6(9) . . . .
N3 Ni1 N5 C22 -174.38(19) . . . .
N6 Ni1 N5 C22 3.52(18) . . . .
N4 Ni1 N5 C22 -95.6(2) . . . .
O3 Ni1 N6 C27 82.7(2) . . . .
O2 Ni1 N6 C27 -7.2(3) . . . .
N3 Ni1 N6 C27 -166.1(7) . . . .
N4 Ni1 N6 C27 -98.4(2) . . . .
N5 Ni1 N6 C27 175.0(3) . . . .
O3 Ni1 N6 C23 -89.6(2) . . . .
O2 Ni1 N6 C23 -179.4(2) . . . .
N3 Ni1 N6 C23 21.7(9) . . . .
N4 Ni1 N6 C23 89.4(2) . . . .
N5 Ni1 N6 C23 2.8(2) . . . .
O3 Ni1 O2 C7 3.2(2) . . . .
N3 Ni1 O2 C7 -90.7(2) . . . .
N6 Ni1 O2 C7 91.6(2) . . . .
N4 Ni1 O2 C7 -169.7(3) . . . .
N5 Ni1 O2 C7 113.4(8) . . . .
O2 Ni1 O3 C2 31.4(2) . . . .
N3 Ni1 O3 C2 120.8(2) . . . .
N6 Ni1 O3 C2 -65.3(2) . . . .
N4 Ni1 O3 C2 122.9(6) . . . .
N5 Ni1 O3 C2 -143.2(2) . . . .
Ni1 O3 C2 C3 142.8(2) . . . .
Ni1 O3 C2 C1 -36.4(3) . . . .
C6 C1 C2 O3 178.9(3) . . . .
C7 C1 C2 O3 1.2(4) . . . .
C6 C1 C2 C3 -0.3(4) . . . .
C7 C1 C2 C3 -178.1(3) . . . .
O3 C2 C3 C4 -177.4(3) . . . .
C1 C2 C3 C4 1.9(4) . . . .
O3 C2 C3 N1 -1.7(4) . . . .
C1 C2 C3 N1 177.6(2) . . . .
O4 N1 C3 C4 -144.2(3) . . . .
O5 N1 C3 C4 32.9(4) . . . .
O4 N1 C3 C2 39.9(4) . . . .
O5 N1 C3 C2 -143.1(3) . . . .
C2 C3 C4 C5 -1.6(4) . . . .
N1 C3 C4 C5 -177.4(3) . . . .
C3 C4 C5 C6 -0.2(4) . . . .
C3 C4 C5 N2 178.5(3) . . . .
O6 N2 C5 C4 -0.9(4) . . . .
O7 N2 C5 C4 179.2(3) . . . .
O6 N2 C5 C6 177.7(3) . . . .
O7 N2 C5 C6 -2.1(5) . . . .
C2 C1 C6 C5 -1.3(5) . . . .
C7 C1 C6 C5 176.5(3) . . . .
C4 C5 C6 C1 1.7(5) . . . .
N2 C5 C6 C1 -177.0(3) . . . .
Ni1 O2 C7 O1 149.7(3) . . . .
Ni1 O2 C7 C1 -32.0(4) . . . .
C6 C1 C7 O1 36.3(5) . . . .
C2 C1 C7 O1 -145.9(3) . . . .
C6 C1 C7 O2 -142.1(3) . . . .
C2 C1 C7 O2 35.7(4) . . . .
C12 N3 C8 C9 -0.8(4) . . . .
Ni1 N3 C8 C9 -178.2(2) . . . .
N3 C8 C9 C10 0.3(5) . . . .
C8 C9 C10 C11 0.0(5) . . . .
C9 C10 C11 C12 0.2(5) . . . .
C8 N3 C12 C11 1.0(4) . . . .
Ni1 N3 C12 C11 178.6(2) . . . .
C8 N3 C12 C13 -178.4(2) . . . .
Ni1 N3 C12 C13 -0.8(3) . . . .
C10 C11 C12 N3 -0.7(4) . . . .
C10 C11 C12 C13 178.6(3) . . . .
C17 N4 C13 C14 2.4(4) . . . .
Ni1 N4 C13 C14 -176.4(2) . . . .
C17 N4 C13 C12 -178.9(3) . . . .
Ni1 N4 C13 C12 2.3(3) . . . .
N3 C12 C13 N4 -1.0(4) . . . .
C11 C12 C13 N4 179.6(3) . . . .
N3 C12 C13 C14 177.6(3) . . . .
C11 C12 C13 C14 -1.7(4) . . . .
N4 C13 C14 C15 -1.4(5) . . . .
C12 C13 C14 C15 -180.0(3) . . . .
C13 C14 C15 C16 -0.5(6) . . . .
C14 C15 C16 C17 1.3(6) . . . .
C13 N4 C17 C16 -1.6(5) . . . .
Ni1 N4 C17 C16 177.1(2) . . . .
C15 C16 C17 N4 -0.2(5) . . . .
C22 N5 C18 C19 1.4(5) . . . .
Ni1 N5 C18 C19 -167.4(3) . . . .
N5 C18 C19 C20 -2.0(5) . . . .
C18 C19 C20 C21 0.5(5) . . . .
C19 C20 C21 C22 1.5(5) . . . .
C18 N5 C22 C21 0.8(4) . . . .
Ni1 N5 C22 C21 170.7(2) . . . .
C18 N5 C22 C23 -178.7(3) . . . .
Ni1 N5 C22 C23 -8.7(3) . . . .
C20 C21 C22 N5 -2.2(5) . . . .
C20 C21 C22 C23 177.2(3) . . . .
C27 N6 C23 C24 0.6(5) . . . .
Ni1 N6 C23 C24 173.3(3) . . . .
C27 N6 C23 C22 179.1(3) . . . .
Ni1 N6 C23 C22 -8.2(3) . . . .
N5 C22 C23 N6 11.2(4) . . . .
C21 C22 C23 N6 -168.3(3) . . . .
N5 C22 C23 C24 -170.4(3) . . . .
C21 C22 C23 C24 10.2(5) . . . .
N6 C23 C24 C25 -1.0(5) . . . .
C22 C23 C24 C25 -179.4(3) . . . .
C23 C24 C25 C26 1.3(6) . . . .
C24 C25 C26 C27 -1.2(6) . . . .
C23 N6 C27 C26 -0.5(5) . . . .
Ni1 N6 C27 C26 -172.5(3) . . . .
C25 C26 C27 N6 0.9(6) . . . .
